data_2212696
loop_
_publ_author_name
'Wei Wang'
'Chang-Qing Wang'
'Xiu-Jie Liu'
'Song-Qing Wang'

_publ_section_title
;
 Ethyl 3-(7-bromo-2,3-dihydro-1-benzofuran-5-yl)propanoate
;
_journal_coeditor_code SJ2216
_journal_issue 3
_journal_name_full 'Acta Crystallographica Section E'
_journal_page_first o1178
_journal_page_last o1179
_journal_paper_doi 10.1107/S1600536807005077
_journal_volume 63
_journal_year 2007
_chemical_formula_iupac 'C13 H15 Br O3'
_chemical_formula_moiety 'C13 H15 Br O3'
_chemical_formula_sum 'C13 H15 Br O3'
_chemical_formula_weight 299.16
_chemical_melting_point 321
_chemical_name_systematic
;
thyl 3-(7-bromo-2,3-dihydro-1-benzofuran-5-yl)propanoate
;
_space_group_IT_number 5
_symmetry_cell_setting monoclinic
_symmetry_space_group_name_Hall 'C 2y'
_symmetry_space_group_name_H-M 'C 1 2 1'
_atom_sites_solution_hydrogens geom
_atom_sites_solution_primary direct
_atom_sites_solution_secondary difmap
_audit_creation_method SHELXL-97
_cell_angle_alpha 90.00
_cell_angle_beta 104.952(4)
_cell_angle_gamma 90.00
_cell_formula_units_Z 4
_cell_length_a 16.779(4)
_cell_length_b 7.2732(14)
_cell_length_c 10.636(2)
_cell_measurement_reflns_used 2426
_cell_measurement_temperature 294(2)
_cell_measurement_theta_max 26.37
_cell_measurement_theta_min 2.51
_cell_volume 1254.0(5)
_computing_cell_refinement 'SAINT (Bruker, 2001)'
_computing_data_collection 'SMART (Bruker, 1999)'
_computing_data_reduction SAINT
_computing_molecular_graphics 'SHELXTL (Bruker, 1997)'
_computing_publication_material SHELXTL
_computing_structure_refinement 'SHELXL97 (Sheldrick, 1997)'
_computing_structure_solution 'SHELXS97 (Sheldrick, 1997)'
_diffrn_ambient_temperature 294(2)
_diffrn_measured_fraction_theta_full 0.996
_diffrn_measured_fraction_theta_max 0.996
_diffrn_measurement_device_type 'Bruker SMART 1000 CCD area-detector'
_diffrn_measurement_method '\f and \w'
_diffrn_radiation_monochromator graphite
_diffrn_radiation_source 'fine-focus sealed tube'
_diffrn_radiation_type MoK\a
_diffrn_radiation_wavelength 0.71073
_diffrn_reflns_av_R_equivalents 0.0235
_diffrn_reflns_av_sigmaI/netI 0.0453
_diffrn_reflns_limit_h_max 17
_diffrn_reflns_limit_h_min -19
_diffrn_reflns_limit_k_max 4
_diffrn_reflns_limit_k_min -8
_diffrn_reflns_limit_l_max 12
_diffrn_reflns_limit_l_min -12
_diffrn_reflns_number 3242
_diffrn_reflns_theta_full 25.01
_diffrn_reflns_theta_max 25.01
_diffrn_reflns_theta_min 1.98
_diffrn_standards_number 0
_exptl_absorpt_coefficient_mu 3.271
_exptl_absorpt_correction_T_max 0.5905
_exptl_absorpt_correction_T_min 0.4834
_exptl_absorpt_correction_type multi-scan
_exptl_absorpt_process_details '(SADABS; Sheldrick, 1998)'
_exptl_crystal_colour colorless
_exptl_crystal_density_diffrn 1.585
_exptl_crystal_density_method 'not measured'
_exptl_crystal_description block
_exptl_crystal_F_000 608
_exptl_crystal_size_max 0.26
_exptl_crystal_size_mid 0.20
_exptl_crystal_size_min 0.18
_refine_diff_density_max 0.277
_refine_diff_density_min -0.302
_refine_ls_abs_structure_details 'Flack (1983), 662 Friedel Pairs'
_refine_ls_abs_structure_Flack 0.011(9)
_refine_ls_extinction_method none
_refine_ls_goodness_of_fit_ref 1.032
_refine_ls_hydrogen_treatment constr
_refine_ls_matrix_type full
_refine_ls_number_parameters 172
_refine_ls_number_reflns 1862
_refine_ls_number_restraints 65
_refine_ls_restrained_S_all 1.032
_refine_ls_R_factor_all 0.0245
_refine_ls_R_factor_gt 0.0222
_refine_ls_shift/su_max 0.001
_refine_ls_shift/su_mean 0.000
_refine_ls_structure_factor_coef Fsqd
_refine_ls_weighting_details 'calc w=1/[\s^2^(Fo^2^)+(0.0151P)^2^] where P=(Fo^2^+2Fc^2^)/3'
_refine_ls_weighting_scheme calc
_refine_ls_wR_factor_gt 0.0526
_refine_ls_wR_factor_ref 0.0534
_reflns_number_gt 1749
_reflns_number_total 1862
_reflns_threshold_expression I>2\s(I)
_cod_data_source_file sj2216.cif
_cod_data_source_block I
_cod_original_sg_symbol_H-M 'C 2'
_cod_database_code 2212696
_cod_database_fobs_code 2212696

loop_
_symmetry_equiv_pos_as_xyz
'x, y, z'
'-x, y, -z'
'x+1/2, y+1/2, z'
'-x+1/2, y+1/2, -z'

loop_
_atom_site_type_symbol
_atom_site_label
_atom_site_fract_x
_atom_site_fract_y
_atom_site_fract_z
_atom_site_U_iso_or_equiv
_atom_site_adp_type
_atom_site_calc_flag
_atom_site_refinement_flags
_atom_site_occupancy
_atom_site_disorder_assembly
_atom_site_disorder_group
Br Br1 0.564027(15) 0.36149(6) 0.88065(3) 0.05199(11) Uani d . 1 . .
O O1 0.56792(13) 0.7475(3) 0.7520(2) 0.0478(5) Uani d . 1 . .
O O2 0.87606(14) 0.3621(4) 0.63848(18) 0.0610(5) Uani d . 1 . .
O O3 0.86836(15) 0.0613(3) 0.6681(2) 0.0528(5) Uani d D 1 . .
C C1 0.73361(17) 0.4220(4) 0.8906(3) 0.0354(7) Uani d . 1 . .
H H1A 0.7424 0.3089 0.9327 0.043 Uiso calc R 1 . .
C C2 0.65492(16) 0.4935(4) 0.8531(2) 0.0352(6) Uani d . 1 . .
C C3 0.64263(16) 0.6622(4) 0.7945(2) 0.0341(6) Uani d . 1 . .
C C4 0.5828(2) 0.9140(4) 0.6859(4) 0.0557(9) Uani d . 1 . .
H H4A 0.5595 1.0193 0.7197 0.067 Uiso calc R 1 . .
H H4B 0.5569 0.9044 0.5934 0.067 Uiso calc R 1 . .
C C5 0.6740(2) 0.9374(4) 0.7084(4) 0.0530(9) Uani d . 1 . .
H H5A 0.6939 1.0412 0.7651 0.064 Uiso calc R 1 . .
H H5B 0.6890 0.9546 0.6271 0.064 Uiso calc R 1 . .
C C6 0.70739(19) 0.7597(4) 0.7722(3) 0.0375(7) Uani d . 1 . .
C C7 0.78603(17) 0.6874(4) 0.8070(2) 0.0370(6) Uani d . 1 . .
H H7A 0.8298 0.7533 0.7907 0.044 Uiso calc R 1 . .
C C8 0.79959(16) 0.5165(4) 0.8661(2) 0.0352(6) Uani d . 1 . .
C C9 0.8847(2) 0.4337(4) 0.9054(3) 0.0434(7) Uani d . 1 A .
H H9A 0.9223 0.5143 0.8759 0.052 Uiso calc R 1 . .
H H9B 0.9026 0.4292 0.9996 0.052 Uiso calc R 1 . .
C C10 0.89142(19) 0.2439(4) 0.8530(3) 0.0389(7) Uani d . 1 . .
H H10A 0.9460 0.1958 0.8931 0.047 Uiso calc R 1 A .
H H10B 0.8517 0.1647 0.8783 0.047 Uiso calc R 1 . .
C C11 0.87696(17) 0.2353(4) 0.7078(3) 0.0395(6) Uani d . 1 A .
C C12 0.8455(10) 0.013(2) 0.5309(10) 0.063(4) Uani d PDU 0.35 A 1
H H12A 0.8540 0.1161 0.4780 0.075 Uiso calc PR 0.35 A 1
H H12B 0.7882 -0.0244 0.5033 0.075 Uiso calc PR 0.35 A 1
C C13 0.9028(8) -0.148(3) 0.5198(16) 0.083(4) Uani d PDU 0.35 A 1
H H13A 0.9019 -0.1663 0.4301 0.124 Uiso calc PR 0.35 A 1
H H13B 0.8843 -0.2573 0.5539 0.124 Uiso calc PR 0.35 A 1
H H13C 0.9581 -0.1197 0.5686 0.124 Uiso calc PR 0.35 A 1
C C12' 0.8721(5) 0.0378(11) 0.5338(6) 0.059(2) Uani d PDU 0.65 A 2
H H12C 0.9247 0.0803 0.5228 0.071 Uiso calc PR 0.65 A 2
H H12D 0.8283 0.1064 0.4752 0.071 Uiso calc PR 0.65 A 2
C C13' 0.8619(5) -0.1652(11) 0.5068(8) 0.075(2) Uani d PDU 0.65 A 2
H H13D 0.8611 -0.1885 0.4176 0.112 Uiso calc PR 0.65 A 2
H H13E 0.8110 -0.2061 0.5228 0.112 Uiso calc PR 0.65 A 2
H H13F 0.9071 -0.2304 0.5628 0.112 Uiso calc PR 0.65 A 2

loop_
_atom_site_aniso_label
_atom_site_aniso_U_11
_atom_site_aniso_U_22
_atom_site_aniso_U_33
_atom_site_aniso_U_12
_atom_site_aniso_U_13
_atom_site_aniso_U_23
Br1 0.04231(16) 0.04839(16) 0.0705(2) -0.00077(18) 0.02393(12) 0.00571(19)
O1 0.0403(12) 0.0432(12) 0.0598(13) 0.0108(9) 0.0129(10) 0.0048(10)
O2 0.0884(15) 0.0500(11) 0.0478(10) 0.014(2) 0.0234(10) 0.0126(16)
O3 0.0739(15) 0.0447(11) 0.0408(11) -0.0010(10) 0.0166(10) -0.0012(9)
C1 0.0390(16) 0.0355(15) 0.0321(14) 0.0038(10) 0.0097(12) 0.0012(10)
C2 0.0330(15) 0.0379(15) 0.0371(14) -0.0012(11) 0.0138(11) -0.0039(12)
C3 0.0337(15) 0.0355(14) 0.0305(13) 0.0081(11) 0.0034(11) -0.0027(11)
C4 0.054(2) 0.049(2) 0.061(2) 0.0131(13) 0.0092(17) 0.0080(14)
C5 0.055(2) 0.0404(16) 0.060(2) 0.0029(14) 0.0090(17) 0.0089(15)
C6 0.0460(19) 0.0328(15) 0.0335(16) -0.0007(13) 0.0099(13) -0.0025(12)
C7 0.0359(16) 0.0380(15) 0.0385(15) -0.0015(11) 0.0121(12) -0.0022(12)
C8 0.0351(14) 0.0402(15) 0.0286(13) 0.0034(11) 0.0055(11) -0.0054(11)
C9 0.0331(17) 0.0514(17) 0.0432(17) 0.0034(12) 0.0052(13) -0.0020(14)
C10 0.0374(16) 0.0407(17) 0.0383(16) 0.0096(13) 0.0091(13) 0.0059(13)
C11 0.0341(15) 0.0443(17) 0.0407(16) 0.0079(13) 0.0108(12) 0.0034(14)
C12 0.079(7) 0.063(5) 0.048(5) -0.016(5) 0.019(5) -0.007(4)
C13 0.087(7) 0.094(6) 0.070(6) -0.017(7) 0.024(6) -0.009(6)
C12' 0.079(5) 0.060(4) 0.040(3) -0.014(3) 0.020(3) -0.007(2)
C13' 0.100(5) 0.067(4) 0.059(3) -0.014(4) 0.025(4) -0.020(3)

loop_
_atom_type_symbol
_atom_type_description
_atom_type_scat_dispersion_real
_atom_type_scat_dispersion_imag
_atom_type_scat_source
C C 0.0033 0.0016 'International Tables Vol C Tables 4.2.6.8 and 6.1.1.4'
H H 0.0000 0.0000 'International Tables Vol C Tables 4.2.6.8 and 6.1.1.4'
O O 0.0106 0.0060 'International Tables Vol C Tables 4.2.6.8 and 6.1.1.4'
Br Br -0.2901 2.4595 'International Tables Vol C Tables 4.2.6.8 and 6.1.1.4'

loop_
_geom_angle_atom_site_label_1
_geom_angle_atom_site_label_2
_geom_angle_atom_site_label_3
_geom_angle
C3 O1 C4 106.3(2)
C11 O3 C12 121.8(8)
C11 O3 C12' 113.2(4)
C12 O3 C12' 18.8(8)
C2 C1 C8 120.7(2)
C2 C1 H1A 119.6
C8 C1 H1A 119.6
C3 C2 C1 119.4(2)
C3 C2 Br1 119.6(2)
C1 C2 Br1 121.0(2)
O1 C3 C2 125.1(2)
O1 C3 C6 114.2(2)
C2 C3 C6 120.7(2)
O1 C4 C5 108.2(3)
O1 C4 H4A 110.1
C5 C4 H4A 110.1
O1 C4 H4B 110.1
C5 C4 H4B 110.1
H4A C4 H4B 108.4
C4 C5 C6 102.8(3)
C4 C5 H5A 111.2
C6 C5 H5A 111.2
C4 C5 H5B 111.2
C6 C5 H5B 111.2
H5A C5 H5B 109.1
C3 C6 C7 120.2(3)
C3 C6 C5 107.7(3)
C7 C6 C5 132.1(3)
C6 C7 C8 119.8(3)
C6 C7 H7A 120.1
C8 C7 H7A 120.1
C1 C8 C7 119.0(2)
C1 C8 C9 119.8(3)
C7 C8 C9 121.1(3)
C10 C9 C8 114.8(3)
C10 C9 H9A 108.6
C8 C9 H9A 108.6
C10 C9 H9B 108.6
C8 C9 H9B 108.6
H9A C9 H9B 107.5
C11 C10 C9 114.3(3)
C11 C10 H10A 108.7
C9 C10 H10A 108.7
C11 C10 H10B 108.7
C9 C10 H10B 108.7
H10A C10 H10B 107.6
O2 C11 O3 124.3(3)
O2 C11 C10 125.7(3)
O3 C11 C10 109.9(3)
O3 C12 C13 104.6(11)
O3 C12 H12A 110.8
C13 C12 H12A 110.8
O3 C12 H12B 110.8
C13 C12 H12B 110.8
H12A C12 H12B 108.9
C12 C13 H13A 109.5
C12 C13 H13B 109.5
H13A C13 H13B 109.5
C12 C13 H13C 109.5
H13A C13 H13C 109.5
H13B C13 H13C 109.5
O3 C12' C13' 105.7(6)
O3 C12' H12C 110.6
C13' C12' H12C 110.6
O3 C12' H12D 110.6
C13' C12' H12D 110.6
H12C C12' H12D 108.7
C12' C13' H13D 109.5
C12' C13' H13E 109.5
H13D C13' H13E 109.5
C12' C13' H13F 109.5
H13D C13' H13F 109.5
H13E C13' H13F 109.5

loop_
_geom_bond_atom_site_label_1
_geom_bond_atom_site_label_2
_geom_bond_distance
Br1 C2 1.888(3)
O1 C3 1.367(3)
O1 C4 1.454(4)
O2 C11 1.178(4)
O3 C11 1.330(4)
O3 C12 1.453(9)
O3 C12' 1.457(6)
C1 C2 1.379(4)
C1 C8 1.384(4)
C1 H1A 0.9300
C2 C3 1.367(4)
C3 C6 1.368(4)
C4 C5 1.497(5)
C4 H4A 0.9700
C4 H4B 0.9700
C5 C6 1.500(4)
C5 H5A 0.9700
C5 H5B 0.9700
C6 C7 1.379(4)
C7 C8 1.385(4)
C7 H7A 0.9300
C8 C9 1.507(4)
C9 C10 1.504(4)
C9 H9A 0.9700
C9 H9B 0.9700
C10 C11 1.502(4)
C10 H10A 0.9700
C10 H10B 0.9700
C12 C13 1.537(10)
C12 H12A 0.9700
C12 H12B 0.9700
C13 H13A 0.9600
C13 H13B 0.9600
C13 H13C 0.9600
C12' C13' 1.505(8)
C12' H12C 0.9700
C12' H12D 0.9700
C13' H13D 0.9600
C13' H13E 0.9600
C13' H13F 0.9600

loop_
_geom_torsion_atom_site_label_1
_geom_torsion_atom_site_label_2
_geom_torsion_atom_site_label_3
_geom_torsion_atom_site_label_4
_geom_torsion
C8 C1 C2 C3 -1.9(4)
C8 C1 C2 Br1 177.8(2)
C4 O1 C3 C2 -174.8(3)
C4 O1 C3 C6 4.3(3)
C1 C2 C3 O1 179.4(2)
Br1 C2 C3 O1 -0.3(4)
C1 C2 C3 C6 0.4(4)
Br1 C2 C3 C6 -179.3(2)
C3 O1 C4 C5 -8.2(3)
O1 C4 C5 C6 8.6(3)
O1 C3 C6 C7 -178.2(2)
C2 C3 C6 C7 0.9(4)
O1 C3 C6 C5 1.3(3)
C2 C3 C6 C5 -179.5(2)
C4 C5 C6 C3 -6.1(3)
C4 C5 C6 C7 173.3(3)
C3 C6 C7 C8 -0.8(4)
C5 C6 C7 C8 179.8(3)
C2 C1 C8 C7 2.0(4)
C2 C1 C8 C9 -178.7(3)
C6 C7 C8 C1 -0.7(4)
C6 C7 C8 C9 -180.0(3)
C1 C8 C9 C10 54.6(4)
C7 C8 C9 C10 -126.1(3)
C8 C9 C10 C11 66.4(4)
C12 O3 C11 O2 -8.6(9)
C12' O3 C11 O2 10.2(6)
C12 O3 C11 C10 173.8(8)
C12' O3 C11 C10 -167.4(4)
C9 C10 C11 O2 14.3(4)
C9 C10 C11 O3 -168.1(3)
C11 O3 C12 C13 136.4(9)
C12' O3 C12 C13 69(3)
C11 O3 C12' C13' 179.6(5)
C12 O3 C12' C13' -59(3)
